data_1553114
loop_
_publ_author_name
'Wei, Yuanqing'
'Zhou, Xiaoxi'
'Hong, Guangning'
'Chen, Zhixin'
'Zhang, Hong'
'Xia, Haiping'

_publ_section_title
;
 Reactions of osmapyridinium with terminal alkynes
;
_journal_issue 5
_journal_name_full 'Organic Chemistry Frontiers'
_journal_page_first 560
_journal_paper_doi 10.1039/C5QO00052A
_journal_volume 2
_journal_year 2015
_chemical_formula_moiety 'C56 H48 Cl2 N O Os P2, B F4, 2(H2 O), 0.25(C H Cl3)'
_chemical_formula_sum 'C56.25 H52.25 B Cl2.75 F4 N O3 Os P2'
_chemical_formula_weight 1226.68
_space_group_crystal_system monoclinic
_space_group_IT_number 14
_space_group_name_Hall '-P 2ybc'
_space_group_name_H-M_alt 'P 1 21/c 1'
_atom_sites_solution_hydrogens geom
_atom_sites_solution_primary heavy
_atom_sites_solution_secondary difmap
_audit_creation_date 2014-11-27
_audit_creation_method
;
Olex2 1.2
(compiled 2014.11.25 svn.r3098 for OlexSys, GUI svn.r4951)
;
_audit_update_record
;
2014-12-10 deposited with the CCDC.
2015-03-26 downloaded from the CCDC.
;
_cell_angle_alpha 90.00
_cell_angle_beta 98.5760(10)
_cell_angle_gamma 90.00
_cell_formula_units_Z 4
_cell_length_a 11.9299(3)
_cell_length_b 14.1946(3)
_cell_length_c 33.0235(7)
_cell_measurement_temperature 153(2)
_cell_volume 5529.7(2)
_computing_molecular_graphics 'Olex2 (Dolomanov et al., 2009)'
_computing_publication_material 'Olex2 (Dolomanov et al., 2009)'
_computing_structure_refinement 'XL (Sheldrick, 2008)'
_computing_structure_solution 'XS (Sheldrick, 2008)'
_diffrn_ambient_temperature 153(2)
_diffrn_measured_fraction_theta_full 0.997
_diffrn_measured_fraction_theta_max 0.997
_diffrn_measurement_device_type 'multiwire proportional'
_diffrn_measurement_method 'phi and omega scans'
_diffrn_radiation_monochromator graphite
_diffrn_radiation_type MoK\a
_diffrn_radiation_wavelength 0.71073
_diffrn_reflns_av_R_equivalents 0.0800
_diffrn_reflns_av_unetI/netI 0.0528
_diffrn_reflns_limit_h_max 14
_diffrn_reflns_limit_h_min -14
_diffrn_reflns_limit_k_max 16
_diffrn_reflns_limit_k_min -16
_diffrn_reflns_limit_l_max 39
_diffrn_reflns_limit_l_min -38
_diffrn_reflns_number 62557
_diffrn_reflns_theta_full 25.00
_diffrn_reflns_theta_max 25.00
_diffrn_reflns_theta_min 3.08
_diffrn_source 'fine-focus sealed tube'
_exptl_absorpt_coefficient_mu 2.553
_exptl_absorpt_correction_type none
_exptl_crystal_colour 'dark violet'
_exptl_crystal_colour_modifier dark
_exptl_crystal_colour_primary violet
_exptl_crystal_density_diffrn 1.473
_exptl_crystal_density_method 'not measured'
_exptl_crystal_description plate
_exptl_crystal_F_000 2458
_exptl_crystal_recrystallization_method 'Re-crystallisation from solvent: Chloroform, n-hexane'
_exptl_crystal_size_max 0.18
_exptl_crystal_size_mid 0.12
_exptl_crystal_size_min 0.1
_refine_diff_density_max 2.144
_refine_diff_density_min -1.296
_refine_diff_density_rms 0.156
_refine_ls_extinction_method none
_refine_ls_goodness_of_fit_ref 1.044
_refine_ls_hydrogen_treatment constr
_refine_ls_matrix_type full
_refine_ls_number_parameters 667
_refine_ls_number_reflns 9691
_refine_ls_number_restraints 6
_refine_ls_restrained_S_all 1.044
_refine_ls_R_factor_all 0.0694
_refine_ls_R_factor_gt 0.0566
_refine_ls_shift/su_max 0.001
_refine_ls_shift/su_mean 0.000
_refine_ls_structure_factor_coef Fsqd
_refine_ls_weighting_details 'calc w=1/[\s^2^(Fo^2^)+(0.0855P)^2^+36.6174P] where P=(Fo^2^+2Fc^2^)/3'
_refine_ls_weighting_scheme calc
_refine_ls_wR_factor_gt 0.1635
_refine_ls_wR_factor_ref 0.1720
_reflns_number_gt 8011
_reflns_number_total 9691
_reflns_threshold_expression >2sigma(I)
_cod_data_source_file c5qo00052a2.cif
_cod_data_source_block 1
_cod_database_code 1553114
_olex2_refinement_description
;
1. Fixed Uiso
 At 1.2 times of:
  All C(H) groups, All C(H,H) groups, All N(H) groups, All O(H,H) groups
 At 1.5 times of:
  All C(H,H,H) groups
2. Uiso/Uaniso restraints and constraints
Uanis(C1S) \\sim Ueq: with sigma of 0.01 and sigma for terminal atoms of 0.02
3. Others
 Fixed Sof: Cl1C(0.25) Cl1B(0.25) Cl1A(0.25) C1S(0.25) H1S(0.25)
4.a Riding coordinates:
 O1A(H1AA,H1AB), O1B(H1BA,H1BB)
4.b Ternary CH refined with riding coordinates:
 C6(H6), C1(H1A), C1S(H1S)
4.c Secondary CH2 refined with riding coordinates:
 C7(H7A,H7B)
4.d Me refined with riding coordinates:
 C5(H5A,H5B,H5C)
4.e Aromatic/amide H refined with riding coordinates:
 N1(H1), C312(H312), C343(H343), C316(H316), C315(H315), C336(H336),
 C322(H322), C352(H352), C342(H342), C12(H12), C22(H22), C326(H326), C325(H325),
  C314(H314), C346(H346), C323(H323), C313(H313), C345(H345), C23(H23),
 C26(H26), C306(H306), C302(H302), C24(H24), C14(H14), C324(H324), C15(H15),
 C25(H25), C344(H344), C305(H305), C335(H335), C304(H304), C303(H303),
 C332(H332), C334(H334), C333(H333), C353(H353), C356(H356), C354(H354),
 C355(H355), C16(H16), C13(H13)
;
_olex2_submission_special_instructions 'No special instructions were received'

loop_
_space_group_symop_id
_space_group_symop_operation_xyz
1 'x, y, z'
2 '-x, y+1/2, -z+1/2'
3 '-x, -y, -z'
4 'x, -y-1/2, z-1/2'

loop_
_atom_site_label
_atom_site_type_symbol
_atom_site_fract_x
_atom_site_fract_y
_atom_site_fract_z
_atom_site_U_iso_or_equiv
_atom_site_adp_type
_atom_site_occupancy
_atom_site_calc_flag
_atom_site_refinement_flags_posn
_atom_site_refinement_flags_adp
Os1 Os 0.78208(3) 0.66286(2) 0.656075(9) 0.03522(13) Uani 1 d . .
Cl1 Cl 0.94364(19) 0.55828(14) 0.67104(7) 0.0463(5) Uani 1 d . .
P1 P 0.77615(19) 0.64520(15) 0.58670(7) 0.0393(5) Uani 1 d . .
Cl2 Cl 0.6706(2) 0.52102(15) 0.66197(7) 0.0502(5) Uani 1 d . .
P2 P 0.83653(19) 0.99523(14) 0.66960(7) 0.0391(5) Uani 1 d . .
C2 C 0.7583(7) 0.8838(5) 0.6699(2) 0.0325(16) Uani 1 d . .
C3 C 0.6534(7) 0.8742(6) 0.6795(3) 0.0394(18) Uani 1 d . .
C301 C 0.7976(8) 1.0879(6) 0.7026(3) 0.049(2) Uani 1 d . .
N1 N 0.6251(6) 0.7172(5) 0.6522(2) 0.0434(16) Uani 1 d . .
H1 H 0.5733 0.6801 0.6388 0.052 Uiso 1 calc R .
C312 C 1.0473(7) 0.9431(6) 0.6515(3) 0.0425(19) Uani 1 d . .
H312 H 1.0099 0.9289 0.6247 0.051 Uiso 1 calc R .
C331 C 0.8128(7) 0.5328(6) 0.5647(3) 0.044(2) Uani 1 d . .
C311 C 0.9856(7) 0.9777(5) 0.6815(2) 0.0381(18) Uani 1 d . .
C343 C 1.0653(10) 0.7808(8) 0.5662(3) 0.062(3) Uani 1 d . .
H343 H 1.1438 0.7748 0.5763 0.075 Uiso 1 calc R .
C5 C 0.4541(8) 0.8024(8) 0.6610(4) 0.064(3) Uani 1 d . .
H5A H 0.4182 0.7432 0.6507 0.096 Uiso 1 calc R .
H5B H 0.4282 0.8535 0.6420 0.096 Uiso 1 calc R .
H5C H 0.4335 0.8165 0.6880 0.096 Uiso 1 calc R .
C316 C 1.0424(7) 0.9977(6) 0.7207(3) 0.0432(19) Uani 1 d . .
H316 H 1.0018 1.0218 0.7411 0.052 Uiso 1 calc R .
C351 C 0.6340(8) 0.6682(7) 0.5604(3) 0.050(2) Uani 1 d . .
C315 C 1.1599(8) 0.9820(6) 0.7298(3) 0.051(2) Uani 1 d . .
H315 H 1.1982 0.9943 0.7566 0.061 Uiso 1 calc R .
C11 C 0.8684(7) 0.7462(5) 0.7847(2) 0.0398(18) Uani 1 d . .
C336 C 0.8054(9) 0.4484(6) 0.5839(3) 0.055(2) Uani 1 d . .
H336 H 0.7834 0.4469 0.6104 0.066 Uiso 1 calc R .
C341 C 0.8692(8) 0.7259(6) 0.5644(3) 0.046(2) Uani 1 d . .
C322 C 0.8875(9) 1.0861(6) 0.6001(3) 0.051(2) Uani 1 d . .
H322 H 0.9566 1.1035 0.6166 0.061 Uiso 1 calc R .
C21 C 0.5926(7) 0.9452(6) 0.7034(3) 0.046(2) Uani 1 d . .
C352 C 0.5887(8) 0.7587(7) 0.5600(3) 0.050(2) Uani 1 d . .
H352 H 0.6352 0.8095 0.5712 0.060 Uiso 1 calc R .
C342 C 0.9856(9) 0.7164(7) 0.5792(3) 0.058(3) Uani 1 d . .
H342 H 1.0112 0.6673 0.5978 0.070 Uiso 1 calc R .
C12 C 0.7981(9) 0.6973(6) 0.8061(3) 0.050(2) Uani 1 d . .
H12 H 0.7419 0.6571 0.7919 0.060 Uiso 1 calc R .
C321 C 0.8073(8) 1.0320(6) 0.6171(3) 0.046(2) Uani 1 d . .
C22 C 0.5483(8) 1.0277(6) 0.6867(3) 0.051(2) Uani 1 d . .
H22 H 0.5561 1.0444 0.6594 0.061 Uiso 1 calc R .
C326 C 0.7029(8) 1.0115(6) 0.5926(3) 0.049(2) Uani 1 d . .
H326 H 0.6463 0.9771 0.6036 0.059 Uiso 1 calc R .
C325 C 0.6833(9) 1.0417(7) 0.5523(3) 0.060(3) Uani 1 d . .
H325 H 0.6130 1.0281 0.5358 0.072 Uiso 1 calc R .
C314 C 1.2195(8) 0.9491(6) 0.7002(3) 0.051(2) Uani 1 d . .
H314 H 1.2991 0.9396 0.7065 0.061 Uiso 1 calc R .
C346 C 0.8355(10) 0.7938(7) 0.5354(3) 0.058(2) Uani 1 d . .
H346 H 0.7580 0.7980 0.5236 0.070 Uiso 1 calc R .
C323 C 0.8663(10) 1.1140(7) 0.5596(3) 0.061(3) Uani 1 d . .
H323 H 0.9220 1.1488 0.5482 0.073 Uiso 1 calc R .
C313 C 1.1636(8) 0.9300(6) 0.6615(3) 0.050(2) Uani 1 d . .
H313 H 1.2055 0.9073 0.6412 0.060 Uiso 1 calc R .
C345 C 0.9151(13) 0.8570(8) 0.5230(4) 0.075(4) Uani 1 d . .
H345 H 0.8906 0.9044 0.5034 0.089 Uiso 1 calc R .
C23 C 0.4913(8) 1.0872(7) 0.7106(4) 0.062(3) Uani 1 d . .
H23 H 0.4628 1.1459 0.6997 0.074 Uiso 1 calc R .
C26 C 0.5769(8) 0.9186(7) 0.7422(3) 0.054(2) Uani 1 d . .
H26 H 0.6055 0.8599 0.7531 0.065 Uiso 1 calc R .
C306 C 0.7937(8) 1.0705(8) 0.7432(3) 0.060(3) Uani 1 d . .
H306 H 0.8114 1.0098 0.7545 0.072 Uiso 1 calc R .
C302 C 0.7740(9) 1.1765(7) 0.6865(4) 0.072(3) Uani 1 d . .
H302 H 0.7779 1.1890 0.6585 0.086 Uiso 1 calc R .
C24 C 0.4763(9) 1.0619(8) 0.7491(4) 0.069(3) Uani 1 d . .
H24 H 0.4363 1.1024 0.7649 0.083 Uiso 1 calc R .
C14 C 0.8878(11) 0.7659(8) 0.8681(3) 0.070(3) Uani 1 d . .
H14 H 0.8948 0.7722 0.8970 0.084 Uiso 1 calc R .
C324 C 0.7657(10) 1.0919(7) 0.5358(3) 0.065(3) Uani 1 d . .
H324 H 0.7522 1.1109 0.5079 0.078 Uiso 1 calc R .
C15 C 0.9582(11) 0.8172(8) 0.8468(3) 0.069(3) Uani 1 d . .
H15 H 1.0125 0.8592 0.8610 0.083 Uiso 1 calc R .
C25 C 0.5192(10) 0.9776(9) 0.7654(3) 0.069(3) Uani 1 d . .
H25 H 0.5092 0.9600 0.7924 0.083 Uiso 1 calc R .
C344 C 1.0283(11) 0.8506(8) 0.5394(4) 0.072(3) Uani 1 d . .
H344 H 1.0807 0.8952 0.5318 0.086 Uiso 1 calc R .
C305 C 0.7632(12) 1.1438(11) 0.7676(4) 0.090(4) Uani 1 d . .
H305 H 0.7606 1.1329 0.7958 0.109 Uiso 1 calc R .
C335 C 0.8294(11) 0.3653(7) 0.5655(4) 0.069(3) Uani 1 d . .
H335 H 0.8216 0.3075 0.5792 0.083 Uiso 1 calc R .
C304 C 0.7378(12) 1.2289(11) 0.7516(6) 0.104(6) Uani 1 d . .
H304 H 0.7148 1.2774 0.7684 0.125 Uiso 1 calc R .
O1 O 0.7817(5) 0.6840(4) 0.72173(16) 0.0368(12) Uani 1 d . .
C7 C 0.9523(7) 0.7642(6) 0.7166(2) 0.0403(18) Uani 1 d . .
H7A H 0.9721 0.8299 0.7248 0.048 Uiso 1 calc R .
H7B H 1.0209 0.7250 0.7239 0.048 Uiso 1 calc R .
C4 C 0.5824(7) 0.7928(6) 0.6646(2) 0.0399(18) Uani 1 d . .
C303 C 0.7444(11) 1.2470(8) 0.7119(6) 0.094(5) Uani 1 d . .
H303 H 0.7286 1.3086 0.7013 0.113 Uiso 1 calc R .
C6 C 0.9155(7) 0.7603(5) 0.6710(2) 0.0352(17) Uani 1 d . .
H6 H 0.9795 0.7517 0.6549 0.042 Uiso 1 calc R .
C1 C 0.8221(7) 0.8102(6) 0.6497(2) 0.0376(18) Uani 1 d . .
H1A H 0.8326 0.8275 0.6211 0.045 Uiso 1 calc R .
C8 C 0.8600(7) 0.7295(5) 0.7398(3) 0.0373(18) Uani 1 d . .
C332 C 0.8455(10) 0.5334(8) 0.5260(3) 0.070(3) Uani 1 d . .
H332 H 0.8498 0.5912 0.5119 0.084 Uiso 1 calc R .
C334 C 0.8641(10) 0.3640(8) 0.5279(4) 0.069(3) Uani 1 d . .
H334 H 0.8823 0.3064 0.5157 0.082 Uiso 1 calc R .
C333 C 0.8721(11) 0.4487(9) 0.5081(4) 0.081(4) Uani 1 d . .
H333 H 0.8959 0.4495 0.4819 0.097 Uiso 1 calc R .
C353 C 0.4770(11) 0.7756(9) 0.5437(3) 0.078(4) Uani 1 d . .
H353 H 0.4487 0.8382 0.5429 0.093 Uiso 1 calc R .
C356 C 0.5647(11) 0.5939(8) 0.5458(4) 0.088(4) Uani 1 d . .
H356 H 0.5926 0.5312 0.5470 0.106 Uiso 1 calc R .
C354 C 0.4081(13) 0.7052(12) 0.5292(6) 0.123(7) Uani 1 d . .
H354 H 0.3307 0.7171 0.5189 0.148 Uiso 1 calc R .
C355 C 0.4520(12) 0.6138(12) 0.5293(6) 0.126(7) Uani 1 d . .
H355 H 0.4042 0.5640 0.5179 0.151 Uiso 1 calc R .
C16 C 0.9493(9) 0.8071(7) 0.8053(3) 0.056(2) Uani 1 d . .
H16 H 0.9981 0.8416 0.7905 0.067 Uiso 1 calc R .
C13 C 0.8073(10) 0.7054(7) 0.8479(3) 0.062(3) Uani 1 d . .
H13 H 0.7592 0.6702 0.8627 0.075 Uiso 1 calc R .
F4 F 0.2839(7) -0.0814(6) 0.5713(3) 0.100(2) Uani 1 d . .
F3 F 0.3835(11) 0.0270(8) 0.5427(3) 0.169(5) Uani 1 d . .
F2 F 0.3662(11) 0.0388(9) 0.6109(3) 0.173(5) Uani 1 d . .
B1 B 0.3314(17) 0.0059(10) 0.5737(4) 0.085(5) Uani 1 d . .
F1 F 0.2289(15) 0.0625(11) 0.5637(6) 0.237(8) Uani 1 d . .
O1A O 0.6541(10) 0.6831(8) 0.4438(2) 0.122(4) Uani 1 d . .
H1AA H 0.7197 0.6593 0.4505 0.147 Uiso 1 d R .
H1AB H 0.6147 0.6450 0.4277 0.147 Uiso 1 d R .
O1B O 0.4531(7) 0.7196(8) 0.3857(3) 0.121(4) Uani 1 d . .
H1BA H 0.5015 0.7173 0.3693 0.145 Uiso 1 d R .
H1BB H 0.3913 0.7403 0.3726 0.145 Uiso 1 d R .
Cl1C Cl 0.7317(14) 0.3993(9) 0.3847(5) 0.102(5) Uani 0.25 d . .
Cl1B Cl 0.7182(12) 0.5500(12) 0.3396(5) 0.109(5) Uani 0.25 d . .
Cl1A Cl 0.8633(17) 0.5257(12) 0.4166(6) 0.119(6) Uani 0.25 d . .
C1S C 0.799(2) 0.496(2) 0.3776(8) 0.027(6) Uani 0.25 d . U
H1S H 0.8613 0.4718 0.3632 0.033 Uiso 0.25 calc R .

loop_
_atom_site_aniso_label
_atom_site_aniso_U_11
_atom_site_aniso_U_22
_atom_site_aniso_U_33
_atom_site_aniso_U_23
_atom_site_aniso_U_13
_atom_site_aniso_U_12
Os1 0.0349(2) 0.03073(19) 0.0418(2) -0.00465(12) 0.01133(13) -0.00481(12)
Cl1 0.0500(13) 0.0345(10) 0.0552(12) 0.0001(9) 0.0104(9) 0.0050(9)
P1 0.0417(12) 0.0371(11) 0.0408(11) -0.0089(9) 0.0115(9) -0.0010(9)
Cl2 0.0545(14) 0.0390(11) 0.0603(13) -0.0080(9) 0.0190(10) -0.0166(9)
P2 0.0418(12) 0.0318(10) 0.0458(11) -0.0051(9) 0.0128(9) 0.0008(9)
C2 0.040(4) 0.022(3) 0.034(4) -0.003(3) 0.004(3) 0.003(3)
C3 0.037(5) 0.038(4) 0.046(5) -0.003(4) 0.015(4) 0.003(4)
C301 0.047(5) 0.039(5) 0.063(6) -0.019(4) 0.017(4) -0.005(4)
N1 0.043(4) 0.043(4) 0.046(4) -0.006(3) 0.011(3) -0.009(3)
C312 0.047(5) 0.034(4) 0.050(5) -0.003(4) 0.016(4) -0.009(4)
C331 0.039(5) 0.041(5) 0.051(5) -0.016(4) 0.002(4) -0.001(4)
C311 0.042(5) 0.028(4) 0.045(4) -0.003(3) 0.010(4) -0.008(3)
C343 0.064(7) 0.070(7) 0.057(6) -0.019(5) 0.025(5) -0.025(5)
C5 0.039(6) 0.064(6) 0.091(8) -0.018(6) 0.016(5) -0.003(5)
C316 0.044(5) 0.035(4) 0.051(5) 0.001(4) 0.010(4) -0.003(4)
C351 0.047(5) 0.056(6) 0.045(5) -0.009(4) 0.003(4) 0.000(4)
C315 0.052(6) 0.033(4) 0.063(6) -0.003(4) -0.008(4) -0.010(4)
C11 0.045(5) 0.034(4) 0.040(4) 0.003(3) 0.006(4) 0.005(4)
C336 0.076(7) 0.035(5) 0.056(5) -0.009(4) 0.015(5) 0.002(4)
C341 0.051(6) 0.046(5) 0.043(5) -0.019(4) 0.016(4) -0.009(4)
C322 0.057(6) 0.037(4) 0.060(6) 0.004(4) 0.012(4) -0.006(4)
C21 0.031(5) 0.050(5) 0.060(5) -0.014(4) 0.016(4) 0.000(4)
C352 0.049(6) 0.053(5) 0.045(5) -0.010(4) -0.005(4) 0.007(4)
C342 0.071(7) 0.066(6) 0.043(5) -0.018(4) 0.025(5) -0.007(5)
C12 0.062(6) 0.046(5) 0.046(5) -0.002(4) 0.021(4) -0.006(4)
C321 0.054(6) 0.035(4) 0.052(5) -0.003(4) 0.016(4) 0.000(4)
C22 0.044(5) 0.047(5) 0.066(6) -0.003(4) 0.022(4) 0.001(4)
C326 0.057(6) 0.042(5) 0.050(5) -0.002(4) 0.012(4) 0.003(4)
C325 0.061(7) 0.061(6) 0.056(6) 0.000(5) -0.001(5) 0.008(5)
C314 0.043(5) 0.037(5) 0.075(6) 0.000(4) 0.013(5) -0.005(4)
C346 0.070(7) 0.059(6) 0.048(5) 0.001(5) 0.019(5) 0.000(5)
C323 0.069(7) 0.044(5) 0.070(7) 0.008(5) 0.016(5) 0.004(5)
C313 0.048(6) 0.033(4) 0.076(6) -0.002(4) 0.027(5) 0.002(4)
C345 0.113(11) 0.051(6) 0.069(7) 0.004(5) 0.048(7) 0.000(6)
C23 0.043(6) 0.048(5) 0.097(8) -0.014(5) 0.021(5) 0.002(4)
C26 0.052(6) 0.061(6) 0.053(5) -0.007(4) 0.019(4) 0.004(5)
C306 0.050(6) 0.069(7) 0.064(6) -0.031(5) 0.016(5) -0.010(5)
C302 0.060(7) 0.043(6) 0.117(10) -0.019(6) 0.029(6) -0.005(5)
C24 0.060(7) 0.059(6) 0.096(9) -0.028(6) 0.036(6) -0.005(5)
C14 0.093(9) 0.067(7) 0.049(6) -0.006(5) 0.011(6) -0.005(6)
C324 0.079(8) 0.056(6) 0.061(6) 0.014(5) 0.017(6) 0.008(6)
C15 0.091(9) 0.062(6) 0.052(6) -0.006(5) 0.000(6) -0.015(6)
C25 0.064(7) 0.083(8) 0.068(7) -0.015(6) 0.032(6) -0.007(6)
C344 0.084(9) 0.075(8) 0.063(7) -0.013(6) 0.032(6) -0.032(7)
C305 0.081(9) 0.107(11) 0.094(9) -0.050(9) 0.045(7) -0.025(8)
C335 0.090(9) 0.044(5) 0.070(7) -0.017(5) 0.003(6) 0.007(5)
C304 0.086(10) 0.078(10) 0.161(15) -0.070(10) 0.065(10) -0.025(8)
O1 0.036(3) 0.035(3) 0.042(3) -0.010(2) 0.014(2) -0.004(2)
C7 0.037(5) 0.039(4) 0.046(5) -0.002(4) 0.009(4) -0.005(4)
C4 0.027(4) 0.051(5) 0.044(4) -0.004(4) 0.011(3) -0.002(4)
C303 0.067(8) 0.041(6) 0.183(16) -0.030(8) 0.044(9) -0.001(5)
C6 0.034(4) 0.030(4) 0.043(4) -0.006(3) 0.010(3) -0.001(3)
C1 0.037(4) 0.039(4) 0.041(4) -0.002(3) 0.019(3) -0.007(3)
C8 0.037(5) 0.025(4) 0.050(5) 0.002(3) 0.006(4) 0.002(3)
C332 0.092(9) 0.057(6) 0.067(7) -0.022(5) 0.030(6) -0.011(6)
C334 0.066(7) 0.059(6) 0.080(8) -0.031(6) 0.006(6) 0.005(5)
C333 0.079(8) 0.087(9) 0.084(8) -0.044(7) 0.040(7) -0.015(7)
C353 0.077(8) 0.080(8) 0.069(7) -0.017(6) -0.011(6) 0.024(7)
C356 0.075(9) 0.057(7) 0.117(10) -0.020(7) -0.036(7) 0.000(6)
C354 0.065(9) 0.104(12) 0.182(17) -0.027(12) -0.043(10) 0.024(9)
C355 0.057(9) 0.101(11) 0.200(18) -0.053(12) -0.045(10) 0.001(8)
C16 0.063(6) 0.054(5) 0.050(5) 0.007(4) 0.005(4) -0.016(5)
C13 0.076(8) 0.054(6) 0.061(6) -0.001(5) 0.025(5) -0.002(5)
F4 0.086(5) 0.102(6) 0.120(6) -0.024(5) 0.041(5) -0.025(4)
F3 0.219(12) 0.160(9) 0.155(9) -0.076(8) 0.120(9) -0.104(9)
F2 0.217(13) 0.197(12) 0.102(7) -0.042(7) 0.008(7) -0.090(10)
B1 0.142(15) 0.053(8) 0.063(8) -0.007(6) 0.024(9) -0.003(9)
F1 0.247(18) 0.165(13) 0.280(19) 0.039(12) -0.026(15) 0.061(13)
O1A 0.170(11) 0.134(9) 0.049(5) -0.009(5) -0.032(6) 0.042(8)
O1B 0.053(5) 0.134(9) 0.158(10) -0.059(8) -0.039(6) 0.007(5)
Cl1C 0.132(13) 0.065(7) 0.124(11) -0.031(7) 0.075(10) -0.042(8)
Cl1B 0.075(10) 0.089(10) 0.151(14) 0.019(9) -0.016(9) -0.027(7)
Cl1A 0.135(15) 0.103(11) 0.117(12) 0.041(10) 0.009(10) -0.001(10)
C1S 0.022(9) 0.035(9) 0.027(9) -0.001(8) 0.013(7) -0.019(8)

loop_
_atom_type_symbol
_atom_type_description
_atom_type_scat_dispersion_real
_atom_type_scat_dispersion_imag
_atom_type_scat_source
C C 0.0033 0.0016 'International Tables Vol C Tables 4.2.6.8 and 6.1.1.4'
H H 0.0000 0.0000 'International Tables Vol C Tables 4.2.6.8 and 6.1.1.4'
N N 0.0061 0.0033 'International Tables Vol C Tables 4.2.6.8 and 6.1.1.4'
P P 0.1023 0.0942 'International Tables Vol C Tables 4.2.6.8 and 6.1.1.4'
Cl Cl 0.1484 0.1585 'International Tables Vol C Tables 4.2.6.8 and 6.1.1.4'
Os Os -1.2165 7.6030 'International Tables Vol C Tables 4.2.6.8 and 6.1.1.4'
B B 0.0013 0.0007 'International Tables Vol C Tables 4.2.6.8 and 6.1.1.4'
F F 0.0171 0.0103 'International Tables Vol C Tables 4.2.6.8 and 6.1.1.4'
O O 0.0106 0.0060 'International Tables Vol C Tables 4.2.6.8 and 6.1.1.4'

loop_
_geom_angle_atom_site_label_1
_geom_angle_atom_site_label_2
_geom_angle_atom_site_label_3
_geom_angle
Cl1 Os1 Cl2 84.51(8)
P1 Os1 Cl1 92.40(8)
P1 Os1 Cl2 93.07(8)
N1 Os1 Cl1 162.1(2)
N1 Os1 P1 95.1(2)
N1 Os1 Cl2 78.9(2)
N1 Os1 O1 82.6(2)
N1 Os1 C6 115.2(3)
N1 Os1 C1 80.8(3)
O1 Os1 Cl1 90.07(15)
O1 Os1 P1 177.53(15)
O1 Os1 Cl2 87.28(15)
C6 Os1 Cl1 78.7(2)
C6 Os1 P1 102.4(2)
C6 Os1 Cl2 157.6(2)
C6 Os1 O1 78.0(2)
C6 Os1 C1 38.7(3)
C1 Os1 Cl1 115.6(2)
C1 Os1 P1 89.0(2)
C1 Os1 Cl2 159.7(2)
C1 Os1 O1 89.8(2)
C331 P1 Os1 121.2(3)
C351 P1 Os1 110.3(3)
C351 P1 C331 103.1(4)
C351 P1 C341 105.9(5)
C341 P1 Os1 113.8(3)
C341 P1 C331 101.0(4)
C301 P2 C2 116.5(4)
C311 P2 C2 111.7(4)
C311 P2 C301 107.8(4)
C311 P2 C321 107.4(4)
C321 P2 C2 103.3(4)
C321 P2 C301 109.8(4)
C3 C2 P2 125.5(6)
C3 C2 C1 125.8(7)
C1 C2 P2 107.7(6)
C2 C3 C21 125.9(7)
C2 C3 C4 120.7(7)
C4 C3 C21 113.3(7)
C306 C301 P2 120.4(8)
C306 C301 C302 120.4(9)
C302 C301 P2 119.2(8)
C4 N1 Os1 135.4(6)
C313 C312 C311 119.1(8)
C336 C331 P1 122.9(7)
C336 C331 C332 118.6(8)
C332 C331 P1 118.4(7)
C312 C311 P2 120.2(7)
C316 C311 P2 120.4(6)
C316 C311 C312 119.4(8)
C344 C343 C342 119.7(11)
C311 C316 C315 119.7(8)
C352 C351 P1 120.2(7)
C356 C351 P1 119.9(8)
C356 C351 C352 119.3(10)
C314 C315 C316 120.5(9)
C12 C11 C8 118.7(8)
C12 C11 C16 119.6(8)
C16 C11 C8 121.6(8)
C331 C336 C335 120.9(9)
C342 C341 P1 115.3(7)
C346 C341 P1 126.0(8)
C346 C341 C342 118.7(9)
C323 C322 C321 120.4(10)
C22 C21 C3 122.8(8)
C22 C21 C26 120.9(8)
C26 C21 C3 116.2(8)
C353 C352 C351 120.9(10)
C341 C342 C343 120.0(10)
C11 C12 C13 121.1(9)
C322 C321 P2 119.9(7)
C322 C321 C326 118.5(8)
C326 C321 P2 121.5(7)
C21 C22 C23 118.7(9)
C325 C326 C321 119.8(9)
C326 C325 C324 120.5(10)
C315 C314 C313 119.8(9)
C341 C346 C345 120.5(11)
C324 C323 C322 120.5(10)
C314 C313 C312 121.5(8)
C344 C345 C346 120.4(11)
C24 C23 C22 120.8(10)
C21 C26 C25 119.8(10)
C301 C306 C305 118.6(12)
C301 C302 C303 118.9(13)
C23 C24 C25 120.1(9)
C15 C14 C13 121.0(10)
C323 C324 C325 120.3(10)
C16 C15 C14 119.5(10)
C24 C25 C26 119.7(11)
C343 C344 C345 120.5(10)
C304 C305 C306 120.7(14)
C334 C335 C336 121.7(11)
C305 C304 C303 120.8(12)
C8 O1 Os1 116.4(5)
C6 C7 C8 111.7(7)
C3 C4 C5 118.6(8)
N1 C4 C3 121.8(7)
N1 C4 C5 119.5(8)
C304 C303 C302 120.5(13)
C7 C6 Os1 110.7(5)
C1 C6 Os1 72.6(5)
C1 C6 C7 124.7(7)
C2 C1 Os1 119.6(5)
C6 C1 Os1 68.7(4)
C6 C1 C2 122.6(7)
C11 C8 C7 120.4(7)
O1 C8 C11 120.4(7)
O1 C8 C7 119.2(7)
C331 C332 C333 119.8(11)
C335 C334 C333 118.1(10)
C334 C333 C332 120.9(11)
C354 C353 C352 121.1(12)
C351 C356 C355 118.1(12)
C353 C354 C355 118.8(12)
C354 C355 C356 121.7(13)
C15 C16 C11 120.0(9)
C12 C13 C14 118.7(10)
F4 B1 F1 99.3(15)
F3 B1 F4 114.0(11)
F3 B1 F2 121.7(16)
F3 B1 F1 100.1(14)
F2 B1 F4 116.5(13)
F2 B1 F1 98.8(14)
Cl1C C1S Cl1B 104.7(17)
Cl1A C1S Cl1C 108.8(18)
Cl1A C1S Cl1B 135(2)

loop_
_geom_bond_atom_site_label_1
_geom_bond_atom_site_label_2
_geom_bond_distance
Os1 Cl1 2.425(2)
Os1 P1 2.295(2)
Os1 Cl2 2.436(2)
Os1 N1 2.012(7)
Os1 O1 2.190(5)
Os1 C6 2.111(8)
Os1 C1 2.163(8)
P1 C331 1.834(8)
P1 C351 1.816(10)
P1 C341 1.825(9)
P2 C2 1.838(8)
P2 C301 1.812(8)
P2 C311 1.780(9)
P2 C321 1.793(9)
C2 C3 1.342(11)
C2 C1 1.506(11)
C3 C21 1.529(11)
C3 C4 1.473(12)
C301 C306 1.372(14)
C301 C302 1.377(14)
N1 C4 1.282(11)
C312 C311 1.409(11)
C312 C313 1.390(13)
C331 C336 1.366(13)
C331 C332 1.388(13)
C311 C316 1.397(12)
C343 C342 1.430(14)
C343 C344 1.358(17)
C5 C4 1.523(12)
C316 C315 1.407(13)
C351 C352 1.394(13)
C351 C356 1.381(14)
C315 C314 1.373(13)
C11 C12 1.366(12)
C11 C8 1.489(11)
C11 C16 1.395(13)
C336 C335 1.376(13)
C341 C342 1.408(14)
C341 C346 1.376(13)
C322 C321 1.407(12)
C322 C323 1.382(13)
C21 C22 1.367(13)
C21 C26 1.375(13)
C352 C353 1.381(14)
C12 C13 1.373(13)
C321 C326 1.411(13)
C22 C23 1.399(13)
C326 C325 1.384(13)
C325 C324 1.388(15)
C314 C313 1.378(14)
C346 C345 1.411(15)
C323 C324 1.370(15)
C345 C344 1.380(18)
C23 C24 1.360(15)
C26 C25 1.386(13)
C306 C305 1.396(15)
C302 C303 1.384(16)
C24 C25 1.379(16)
C14 C15 1.379(16)
C14 C13 1.383(15)
C15 C16 1.368(14)
C305 C304 1.34(2)
C335 C334 1.367(16)
C304 C303 1.35(2)
O1 C8 1.216(9)
C7 C6 1.505(11)
C7 C8 1.515(11)
C6 C1 1.416(11)
C332 C333 1.397(15)
C334 C333 1.378(17)
C353 C354 1.337(19)
C356 C355 1.403(17)
C354 C355 1.40(2)
F4 B1 1.360(16)
F3 B1 1.308(17)
F2 B1 1.321(17)
B1 F1 1.46(2)
Cl1C C1S 1.63(3)
Cl1B C1S 1.65(3)
Cl1A C1S 1.46(3)
